data_4086843
loop_
_publ_author_name
'Baillie, Rhett A.'
'Patrick, Brian O.'
'Legzdins, Peter'
'Rosenfeld, Devon C.'

_publ_section_title
;
 Functionalization of Methane Initiated by
 Cp*W(NO)(CH2CMe3)(\h3-CH2CHCMe2)
;
_journal_name_full Organometallics
_journal_paper_doi 10.1021/acs.organomet.6b00738
_journal_year 2016
_chemical_formula_moiety 'C18 H27 N O3 W'
_chemical_formula_sum 'C18 H27 N O3 W'
_chemical_formula_weight 489.25
_space_group_crystal_system triclinic
_space_group_IT_number 2
_space_group_name_Hall '-P 1'
_space_group_name_H-M_alt 'P -1'
_symmetry_space_group_name_Hall '-P 1'
_symmetry_space_group_name_H-M 'P -1'
_atom_sites_solution_hydrogens mixed
_atom_sites_solution_primary direct
_audit_creation_date 2016-10-31
_audit_creation_method
;
Olex2 1.2
(compiled 2016.09.09 svn.r3337 for OlexSys, GUI svn.r5227)
;
_cell_angle_alpha 88.560(3)
_cell_angle_beta 76.212(2)
_cell_angle_gamma 78.457(2)
_cell_formula_units_Z 2
_cell_length_a 7.6755(11)
_cell_length_b 9.6081(14)
_cell_length_c 12.8443(18)
_cell_measurement_reflns_used 9919
_cell_measurement_temperature 90(2)
_cell_measurement_theta_max 27.53
_cell_measurement_theta_min 3.27
_cell_volume 901.1(2)
_computing_cell_refinement 'SAINT v8.34A (Bruker, 2013)'
_computing_data_reduction 'SAINT v8.34A (Bruker, 2013)'
_computing_molecular_graphics 'Olex2 (Dolomanov et al., 2009)'
_computing_publication_material 'Olex2 (Dolomanov et al., 2009)'
_computing_structure_refinement 'XL (Sheldrick, 2008)'
_computing_structure_solution 'XT (Sheldrick, 2015)'
_diffrn_ambient_temperature 90(2)
_diffrn_detector 'Bruker APEX2 area detector'
_diffrn_detector_area_resol_mean 7.9
_diffrn_detector_type 'CCD area detector'
_diffrn_measured_fraction_theta_full 0.995
_diffrn_measured_fraction_theta_max 0.989
_diffrn_measurement_device 'Bruker D8 Kappa diffractometer'
_diffrn_measurement_device_type 'Bruker D8 diffractometer'
_diffrn_measurement_method '\w and \f scans'
_diffrn_radiation_monochromator 'TRIUMPH curved-crystal'
_diffrn_radiation_probe x-ray
_diffrn_radiation_type MoK\a
_diffrn_radiation_wavelength 0.71073
_diffrn_reflns_av_R_equivalents 0.0246
_diffrn_reflns_av_unetI/netI 0.0197
_diffrn_reflns_Laue_measured_fraction_full 0.995
_diffrn_reflns_Laue_measured_fraction_max 0.989
_diffrn_reflns_limit_h_max 9
_diffrn_reflns_limit_h_min -9
_diffrn_reflns_limit_k_max 12
_diffrn_reflns_limit_k_min -12
_diffrn_reflns_limit_l_max 16
_diffrn_reflns_limit_l_min -16
_diffrn_reflns_number 17030
_diffrn_reflns_point_group_measured_fraction_full 0.995
_diffrn_reflns_point_group_measured_fraction_max 0.989
_diffrn_reflns_theta_full 26.000
_diffrn_reflns_theta_max 27.542
_diffrn_reflns_theta_min 3.274
_diffrn_source 'sealed X-ray tube'
_diffrn_standards_number 0
_exptl_absorpt_coefficient_mu 6.424
_exptl_absorpt_correction_T_max 0.526
_exptl_absorpt_correction_T_min 0.391
_exptl_absorpt_correction_type multi-scan
_exptl_absorpt_process_details
;
SADABS-2014/5 (Bruker,2014/5) was used for absorption correction.
wR2(int) was 0.0791 before and 0.0336 after correction.
The Ratio of minimum to maximum transmission is 0.7436.
The \l/2 correction factor is 0.00150.
;
_exptl_crystal_colour orange
_exptl_crystal_colour_primary orange
_exptl_crystal_density_diffrn 1.803
_exptl_crystal_description rectangular
_exptl_crystal_F_000 480
_exptl_crystal_size_max 0.26
_exptl_crystal_size_mid 0.16
_exptl_crystal_size_min 0.10
_refine_diff_density_max 1.076
_refine_diff_density_min -0.448
_refine_diff_density_rms 0.095
_refine_ls_extinction_method none
_refine_ls_goodness_of_fit_ref 1.060
_refine_ls_hydrogen_treatment mixed
_refine_ls_matrix_type full
_refine_ls_number_parameters 228
_refine_ls_number_reflns 4121
_refine_ls_number_restraints 0
_refine_ls_restrained_S_all 1.060
_refine_ls_R_factor_all 0.0151
_refine_ls_R_factor_gt 0.0144
_refine_ls_shift/su_max 0.003
_refine_ls_shift/su_mean 0.000
_refine_ls_structure_factor_coef Fsqd
_refine_ls_weighting_details 'w=1/[\s^2^(Fo^2^)+(0.0155P)^2^+0.7788P] where P=(Fo^2^+2Fc^2^)/3'
_refine_ls_weighting_scheme calc
_refine_ls_wR_factor_gt 0.0344
_refine_ls_wR_factor_ref 0.0346
_reflns_Friedel_coverage 0.000
_reflns_number_gt 3999
_reflns_number_total 4121
_reflns_threshold_expression 'I > 2\s(I)'
_cod_data_source_file om6b00738_si_008.cif
_cod_data_source_block mo_pl498_0m/6b
_cod_database_code 4086843
_shelx_space_group_comment
;
The symmetry employed for this shelxl refinement is uniquely defined
by the following loop, which should always be used as a source of
symmetry information in preference to the above space-group names.
They are only intended as comments.
;
_shelx_estimated_absorpt_t_max 0.010
_shelx_estimated_absorpt_t_min 0.008
_olex2_refinement_description
;
1. Fixed Uiso
 At 1.5 times of:
  All C(H,H,H) groups
2.a Idealised Me refined as rotating group:
 C6(H6A,H6B,H6C), C7(H7A,H7B,H7C), C8(H8A,H8B,H8C), C9(H9A,H9B,H9C), C10(H10A,
 H10B,H10C), C14(H14A,H14B,H14C), C15(H15A,H15B,H15C), C17(H17A,H17B,H17C)
;
_shelx_shelxl_version_number 2014/7
_olex2_submission_special_instructions 'No special instructions were received'

loop_
_space_group_symop_operation_xyz
'x, y, z'
'-x, -y, -z'

loop_
_atom_site_label
_atom_site_type_symbol
_atom_site_fract_x
_atom_site_fract_y
_atom_site_fract_z
_atom_site_U_iso_or_equiv
_atom_site_adp_type
_atom_site_occupancy
_atom_site_site_symmetry_order
_atom_site_calc_flag
_atom_site_refinement_flags_posn
W1 W 0.10520(2) 0.68013(2) 0.24465(2) 0.00967(3) Uani 1 1 d .
O1 O -0.1404(2) 0.50814(18) 0.38624(13) 0.0205(3) Uani 1 1 d .
O2 O 0.6106(2) 0.19880(17) 0.11406(14) 0.0221(4) Uani 1 1 d .
O3 O -0.0984(2) 0.68774(19) 0.05902(13) 0.0213(3) Uani 1 1 d .
N1 N -0.0352(3) 0.56821(19) 0.32387(14) 0.0133(3) Uani 1 1 d .
C1 C 0.1181(3) 0.9234(2) 0.21373(17) 0.0130(4) Uani 1 1 d .
C2 C -0.0236(3) 0.9111(2) 0.30781(17) 0.0132(4) Uani 1 1 d .
C3 C 0.0625(3) 0.8393(2) 0.38700(17) 0.0129(4) Uani 1 1 d .
C4 C 0.2556(3) 0.8056(2) 0.34210(17) 0.0134(4) Uani 1 1 d .
C5 C 0.2890(3) 0.8581(2) 0.23437(17) 0.0132(4) Uani 1 1 d .
C6 C 0.0929(3) 0.9972(2) 0.11223(18) 0.0178(4) Uani 1 1 d .
H6A H 0.1747 0.9417 0.0503 0.027 Uiso 1 1 calc GR
H6B H 0.1221 1.0920 0.1127 0.027 Uiso 1 1 calc GR
H6C H -0.0343 1.0063 0.1074 0.027 Uiso 1 1 calc GR
C7 C -0.2224(3) 0.9797(2) 0.3258(2) 0.0195(5) Uani 1 1 d .
H7A H -0.2576 0.9872 0.2570 0.029 Uiso 1 1 calc GR
H7B H -0.2428 1.0748 0.3578 0.029 Uiso 1 1 calc GR
H7C H -0.2966 0.9219 0.3742 0.029 Uiso 1 1 calc GR
C8 C -0.0338(3) 0.8103(2) 0.49948(18) 0.0200(5) Uani 1 1 d .
H8A H -0.1573 0.7968 0.5003 0.030 Uiso 1 1 calc GR
H8B H -0.0418 0.8910 0.5468 0.030 Uiso 1 1 calc GR
H8C H 0.0351 0.7242 0.5246 0.030 Uiso 1 1 calc GR
C9 C 0.3973(3) 0.7462(2) 0.40295(19) 0.0196(5) Uani 1 1 d .
H9A H 0.3489 0.6810 0.4570 0.029 Uiso 1 1 calc GR
H9B H 0.4277 0.8241 0.4385 0.029 Uiso 1 1 calc GR
H9C H 0.5076 0.6948 0.3532 0.029 Uiso 1 1 calc GR
C10 C 0.4719(3) 0.8549(2) 0.15820(19) 0.0187(5) Uani 1 1 d .
H10A H 0.5667 0.7890 0.1840 0.028 Uiso 1 1 calc GR
H10B H 0.4998 0.9503 0.1540 0.028 Uiso 1 1 calc GR
H10C H 0.4685 0.8233 0.0869 0.028 Uiso 1 1 calc GR
C11 C 0.2998(3) 0.5494(2) 0.10286(17) 0.0148(4) Uani 1 1 d .
H11A H 0.263(4) 0.478(3) 0.071(2) 0.018(7) Uiso 1 1 d .
H11B H 0.348(4) 0.612(3) 0.051(2) 0.015(6) Uiso 1 1 d .
C12 C 0.3692(3) 0.5207(2) 0.19674(17) 0.0131(4) Uani 1 1 d .
H12 H 0.464(4) 0.571(3) 0.201(2) 0.011(6) Uiso 1 1 d .
C13 C 0.4034(3) 0.3703(2) 0.24225(17) 0.0125(4) Uani 1 1 d .
C14 C 0.4111(3) 0.3775(2) 0.36022(17) 0.0161(4) Uani 1 1 d .
H14A H 0.5007 0.4343 0.3672 0.024 Uiso 1 1 calc GR
H14B H 0.4473 0.2812 0.3852 0.024 Uiso 1 1 calc GR
H14C H 0.2901 0.4216 0.4036 0.024 Uiso 1 1 calc GR
C15 C 0.2621(3) 0.2830(2) 0.23092(19) 0.0169(4) Uani 1 1 d .
H15A H 0.1414 0.3277 0.2743 0.025 Uiso 1 1 calc GR
H15B H 0.2973 0.1864 0.2557 0.025 Uiso 1 1 calc GR
H15C H 0.2573 0.2789 0.1555 0.025 Uiso 1 1 calc GR
C16 C 0.5928(3) 0.2982(2) 0.17487(17) 0.0144(4) Uani 1 1 d .
C17 C 0.7592(3) 0.3535(3) 0.1843(2) 0.0218(5) Uani 1 1 d .
H17A H 0.7243 0.4556 0.2014 0.033 Uiso 1 1 calc GR
H17B H 0.8518 0.3369 0.1163 0.033 Uiso 1 1 calc GR
H17C H 0.8096 0.3039 0.2415 0.033 Uiso 1 1 calc GR
C18 C -0.0247(3) 0.6831(2) 0.12756(17) 0.0143(4) Uani 1 1 d .

loop_
_atom_site_aniso_label
_atom_site_aniso_U_11
_atom_site_aniso_U_22
_atom_site_aniso_U_33
_atom_site_aniso_U_23
_atom_site_aniso_U_13
_atom_site_aniso_U_12
W1 0.01044(5) 0.00808(5) 0.01062(5) -0.00014(3) -0.00278(3) -0.00178(3)
O1 0.0228(9) 0.0212(8) 0.0175(8) 0.0025(7) 0.0003(7) -0.0108(7)
O2 0.0257(9) 0.0160(8) 0.0215(8) -0.0050(7) -0.0021(7) -0.0003(7)
O3 0.0194(8) 0.0271(9) 0.0189(8) -0.0012(7) -0.0081(7) -0.0033(7)
N1 0.0151(9) 0.0114(8) 0.0129(8) -0.0013(7) -0.0022(7) -0.0024(7)
C1 0.0172(10) 0.0085(9) 0.0142(10) -0.0002(8) -0.0037(8) -0.0044(8)
C2 0.0156(10) 0.0086(9) 0.0155(10) -0.0014(8) -0.0038(8) -0.0024(8)
C3 0.0185(11) 0.0084(9) 0.0119(9) -0.0016(7) -0.0024(8) -0.0038(8)
C4 0.0154(10) 0.0085(9) 0.0174(10) -0.0017(8) -0.0060(8) -0.0023(8)
C5 0.0147(10) 0.0092(9) 0.0161(10) -0.0018(8) -0.0029(8) -0.0042(8)
C6 0.0250(12) 0.0135(10) 0.0158(10) 0.0029(8) -0.0069(9) -0.0041(9)
C7 0.0152(11) 0.0163(11) 0.0251(12) -0.0040(9) -0.0035(9) 0.0003(9)
C8 0.0278(12) 0.0162(11) 0.0146(10) -0.0011(9) 0.0002(9) -0.0071(9)
C9 0.0232(12) 0.0163(11) 0.0232(11) -0.0001(9) -0.0134(10) -0.0034(9)
C10 0.0149(11) 0.0173(11) 0.0230(11) -0.0018(9) -0.0008(9) -0.0051(9)
C11 0.0149(10) 0.0139(10) 0.0129(10) -0.0002(8) -0.0005(8) -0.0002(8)
C12 0.0126(10) 0.0098(9) 0.0165(10) 0.0004(8) -0.0021(8) -0.0029(8)
C13 0.0142(10) 0.0100(9) 0.0126(9) 0.0006(8) -0.0031(8) -0.0010(8)
C14 0.0198(11) 0.0139(10) 0.0129(10) 0.0024(8) -0.0026(8) -0.0016(8)
C15 0.0172(11) 0.0118(10) 0.0222(11) 0.0016(8) -0.0051(9) -0.0037(8)
C16 0.0178(11) 0.0117(10) 0.0127(9) 0.0036(8) -0.0039(8) -0.0008(8)
C17 0.0141(11) 0.0213(12) 0.0271(12) -0.0027(10) -0.0012(9) -0.0009(9)
C18 0.0121(10) 0.0134(10) 0.0159(10) -0.0004(8) -0.0011(8) -0.0017(8)

loop_
_atom_type_symbol
_atom_type_description
_atom_type_scat_dispersion_real
_atom_type_scat_dispersion_imag
_atom_type_scat_source
C C 0.0033 0.0016 'International Tables Vol C Tables 4.2.6.8 and 6.1.1.4'
H H 0.0000 0.0000 'International Tables Vol C Tables 4.2.6.8 and 6.1.1.4'
N N 0.0061 0.0033 'International Tables Vol C Tables 4.2.6.8 and 6.1.1.4'
O O 0.0106 0.0060 'International Tables Vol C Tables 4.2.6.8 and 6.1.1.4'
W W -0.8490 6.8722 'International Tables Vol C Tables 4.2.6.8 and 6.1.1.4'

loop_
_geom_angle_atom_site_label_1
_geom_angle_atom_site_label_2
_geom_angle_atom_site_label_3
_geom_angle
N1 W1 C1 141.57(8)
N1 W1 C2 106.33(8)
N1 W1 C3 93.41(8)
N1 W1 C4 115.11(8)
N1 W1 C5 149.73(8)
N1 W1 C11 108.71(8)
N1 W1 C12 99.13(8)
N1 W1 C18 91.50(9)
C1 W1 C4 58.27(7)
C1 W1 C5 34.47(7)
C2 W1 C1 35.67(7)
C2 W1 C3 35.83(7)
C2 W1 C4 59.04(7)
C2 W1 C5 58.60(7)
C3 W1 C1 58.99(7)
C3 W1 C4 35.29(7)
C3 W1 C5 58.57(7)
C4 W1 C5 35.07(7)
C11 W1 C1 107.93(8)
C11 W1 C2 143.24(8)
C11 W1 C3 148.54(8)
C11 W1 C4 113.32(8)
C11 W1 C5 93.94(8)
C12 W1 C1 117.24(8)
C12 W1 C2 144.19(8)
C12 W1 C3 119.43(8)
C12 W1 C4 87.57(8)
C12 W1 C5 86.92(8)
C12 W1 C11 36.85(8)
C18 W1 C1 89.14(8)
C18 W1 C2 96.72(8)
C18 W1 C3 131.23(8)
C18 W1 C4 147.31(8)
C18 W1 C5 115.08(8)
C18 W1 C11 71.79(8)
C18 W1 C12 107.51(8)
O1 N1 W1 171.39(16)
C2 C1 W1 69.99(11)
C2 C1 C6 126.6(2)
C5 C1 W1 73.88(12)
C5 C1 C2 108.17(18)
C5 C1 C6 125.2(2)
C6 C1 W1 123.72(14)
C1 C2 W1 74.34(12)
C1 C2 C7 126.06(19)
C3 C2 W1 72.53(12)
C3 C2 C1 107.76(19)
C3 C2 C7 125.6(2)
C7 C2 W1 125.59(15)
C2 C3 W1 71.64(11)
C2 C3 C8 125.6(2)
C4 C3 W1 74.23(12)
C4 C3 C2 108.20(18)
C4 C3 C8 126.1(2)
C8 C3 W1 121.94(14)
C3 C4 W1 70.48(12)
C3 C4 C5 107.69(18)
C3 C4 C9 125.1(2)
C5 C4 W1 73.44(12)
C5 C4 C9 126.6(2)
C9 C4 W1 128.42(14)
C1 C5 W1 71.65(12)
C1 C5 C4 108.17(19)
C1 C5 C10 124.7(2)
C4 C5 W1 71.50(12)
C4 C5 C10 127.0(2)
C10 C5 W1 125.74(14)
C1 C6 H6A 109.5
C1 C6 H6B 109.5
C1 C6 H6C 109.5
H6A C6 H6B 109.5
H6A C6 H6C 109.5
H6B C6 H6C 109.5
C2 C7 H7A 109.5
C2 C7 H7B 109.5
C2 C7 H7C 109.5
H7A C7 H7B 109.5
H7A C7 H7C 109.5
H7B C7 H7C 109.5
C3 C8 H8A 109.5
C3 C8 H8B 109.5
C3 C8 H8C 109.5
H8A C8 H8B 109.5
H8A C8 H8C 109.5
H8B C8 H8C 109.5
C4 C9 H9A 109.5
C4 C9 H9B 109.5
C4 C9 H9C 109.5
H9A C9 H9B 109.5
H9A C9 H9C 109.5
H9B C9 H9C 109.5
C5 C10 H10A 109.5
C5 C10 H10B 109.5
C5 C10 H10C 109.5
H10A C10 H10B 109.5
H10A C10 H10C 109.5
H10B C10 H10C 109.5
W1 C11 H11A 120.4(17)
W1 C11 H11B 108.8(16)
H11A C11 H11B 111(2)
C12 C11 W1 70.32(12)
C12 C11 H11A 119.9(17)
C12 C11 H11B 120.6(16)
W1 C12 H12 105.7(15)
C11 C12 W1 72.84(12)
C11 C12 H12 114.2(15)
C11 C12 C13 122.25(19)
C13 C12 W1 124.53(14)
C13 C12 H12 111.7(15)
C14 C13 C12 110.72(17)
C14 C13 C16 109.21(17)
C15 C13 C12 113.59(17)
C15 C13 C14 109.72(18)
C15 C13 C16 109.01(17)
C16 C13 C12 104.40(17)
C13 C14 H14A 109.5
C13 C14 H14B 109.5
C13 C14 H14C 109.5
H14A C14 H14B 109.5
H14A C14 H14C 109.5
H14B C14 H14C 109.5
C13 C15 H15A 109.5
C13 C15 H15B 109.5
C13 C15 H15C 109.5
H15A C15 H15B 109.5
H15A C15 H15C 109.5
H15B C15 H15C 109.5
O2 C16 C13 121.5(2)
O2 C16 C17 119.6(2)
C17 C16 C13 118.97(19)
C16 C17 H17A 109.5
C16 C17 H17B 109.5
C16 C17 H17C 109.5
H17A C17 H17B 109.5
H17A C17 H17C 109.5
H17B C17 H17C 109.5
O3 C18 W1 178.40(19)

loop_
_geom_bond_atom_site_label_1
_geom_bond_atom_site_label_2
_geom_bond_distance
W1 N1 1.7995(18)
W1 C1 2.379(2)
W1 C2 2.321(2)
W1 C3 2.333(2)
W1 C4 2.382(2)
W1 C5 2.408(2)
W1 C11 2.279(2)
W1 C12 2.245(2)
W1 C18 1.989(2)
O1 N1 1.218(2)
O2 C16 1.214(3)
O3 C18 1.150(3)
C1 C2 1.441(3)
C1 C5 1.419(3)
C1 C6 1.503(3)
C2 C3 1.432(3)
C2 C7 1.501(3)
C3 C4 1.430(3)
C3 C8 1.505(3)
C4 C5 1.443(3)
C4 C9 1.501(3)
C5 C10 1.503(3)
C6 H6A 0.9800
C6 H6B 0.9800
C6 H6C 0.9800
C7 H7A 0.9800
C7 H7B 0.9800
C7 H7C 0.9800
C8 H8A 0.9800
C8 H8B 0.9800
C8 H8C 0.9800
C9 H9A 0.9800
C9 H9B 0.9800
C9 H9C 0.9800
C10 H10A 0.9800
C10 H10B 0.9800
C10 H10C 0.9800
C11 H11A 0.93(3)
C11 H11B 0.94(3)
C11 C12 1.430(3)
C12 H12 0.96(3)
C12 C13 1.542(3)
C13 C14 1.534(3)
C13 C15 1.532(3)
C13 C16 1.539(3)
C14 H14A 0.9800
C14 H14B 0.9800
C14 H14C 0.9800
C15 H15A 0.9800
C15 H15B 0.9800
C15 H15C 0.9800
C16 C17 1.510(3)
C17 H17A 0.9800
C17 H17B 0.9800
C17 H17C 0.9800

loop_
_geom_torsion_atom_site_label_1
_geom_torsion_atom_site_label_2
_geom_torsion_atom_site_label_3
_geom_torsion_atom_site_label_4
_geom_torsion
W1 C1 C2 C3 65.34(14)
W1 C1 C2 C7 -122.9(2)
W1 C1 C5 C4 -62.56(14)
W1 C1 C5 C10 121.3(2)
W1 C2 C3 C4 65.76(14)
W1 C2 C3 C8 -116.6(2)
W1 C3 C4 C5 64.50(14)
W1 C3 C4 C9 -123.8(2)
W1 C4 C5 C1 62.66(14)
W1 C4 C5 C10 -121.3(2)
W1 C11 C12 C13 120.4(2)
W1 C12 C13 C14 -69.3(2)
W1 C12 C13 C15 54.6(2)
W1 C12 C13 C16 173.25(14)
C1 C2 C3 W1 -66.55(14)
C1 C2 C3 C4 -0.8(2)
C1 C2 C3 C8 176.84(19)
C2 C1 C5 W1 61.98(14)
C2 C1 C5 C4 -0.6(2)
C2 C1 C5 C10 -176.76(19)
C2 C3 C4 W1 -64.07(14)
C2 C3 C4 C5 0.4(2)
C2 C3 C4 C9 172.10(19)
C3 C4 C5 W1 -62.57(14)
C3 C4 C5 C1 0.1(2)
C3 C4 C5 C10 176.2(2)
C5 C1 C2 W1 -64.50(14)
C5 C1 C2 C3 0.8(2)
C5 C1 C2 C7 172.6(2)
C6 C1 C2 W1 117.7(2)
C6 C1 C2 C3 -176.9(2)
C6 C1 C2 C7 -5.2(3)
C6 C1 C5 W1 -120.2(2)
C6 C1 C5 C4 177.23(19)
C6 C1 C5 C10 1.0(3)
C7 C2 C3 W1 121.7(2)
C7 C2 C3 C4 -172.6(2)
C7 C2 C3 C8 5.1(3)
C8 C3 C4 W1 118.3(2)
C8 C3 C4 C5 -177.17(19)
C8 C3 C4 C9 -5.5(3)
C9 C4 C5 W1 125.9(2)
C9 C4 C5 C1 -171.4(2)
C9 C4 C5 C10 4.7(3)
C11 C12 C13 C14 -160.0(2)
C11 C12 C13 C15 -36.0(3)
C11 C12 C13 C16 82.6(2)
C12 C13 C16 O2 -113.3(2)
C12 C13 C16 C17 66.2(2)
C14 C13 C16 O2 128.3(2)
C14 C13 C16 C17 -52.2(2)
C15 C13 C16 O2 8.4(3)
C15 C13 C16 C17 -172.06(19)
